data_9005188
loop_
_publ_author_name
'Catti, M.'
'Ferraris, G.'
'Hull, S.'
'Pavese, A.'

_publ_section_title
;
 Powder neutron diffraction study of 2M_1 muscovite
 at room pressure and at 2 GPa
 Sample: P = 2 GPa
;
_journal_name_full 'European Journal of Mineralogy'
_journal_page_first 171
_journal_page_last 178
_journal_volume 6
_journal_year 1994
_chemical_formula_sum 'Al2.4 Fe0.22 H2 K0.9 Mg0.16 Na0.07 O12 Si3.2 Ti0.02'
_chemical_name_mineral Muscovite
_space_group_IT_number 15
_symmetry_space_group_name_Hall '-C 2yc'
_symmetry_space_group_name_H-M 'C 1 2/c 1'
_cell_angle_alpha 90
_cell_angle_beta 95.78
_cell_angle_gamma 90
_cell_length_a 5.187
_cell_length_b 8.995
_cell_length_c 19.502
_cell_formula_units_Z 4
_cell_volume 905.280
_database_code_amcsd 0006534
_diffrn_ambient_pressure 2e+06
_exptl_crystal_density_diffrn 2.954
_cod_original_formula_sum 'K.9 Na.07 Al2.4 Fe.22 Mg.16 Ti.02 Si3.2 O12 H2'
_cod_database_code 9005188

loop_
_space_group_symop_operation_xyz
x,y,z
1/2+x,1/2+y,z
x,-y,1/2+z
1/2+x,1/2-y,1/2+z
-x,y,1/2-z
1/2-x,1/2+y,1/2-z
-x,-y,-z
1/2-x,1/2-y,-z

loop_
_atom_site_aniso_label
_atom_site_aniso_U_11
_atom_site_aniso_U_22
_atom_site_aniso_U_33
_atom_site_aniso_U_12
_atom_site_aniso_U_13
_atom_site_aniso_U_23
H 0.00567 0.01435 0.01144 0.00000 0.00913 0.00177

loop_
_atom_site_label
_atom_site_fract_x
_atom_site_fract_y
_atom_site_fract_z
_atom_site_occupancy
_atom_site_U_iso_or_equiv
K 0.00000 0.09490 0.25000 0.90000 0.02660
Na 0.00000 0.09490 0.25000 0.07000 0.02660
Al 0.24890 0.08340 -0.00100 0.80000 0.00773
Fe 0.24890 0.08340 -0.00100 0.11000 0.00773
Mg 0.24890 0.08340 -0.00100 0.08000 0.00773
Ti 0.24890 0.08340 -0.00100 0.01000 0.00773
Si1 0.46360 0.92670 0.13750 0.80000 0.01013
Al1 0.46360 0.92670 0.13750 0.20000 0.01013
Si2 0.45440 0.25860 0.13650 0.80000 0.01520
Al2 0.45440 0.25860 0.13650 0.20000 0.01520
O1 0.42840 0.09340 0.17170 1.00000 0.01520
O2 0.24530 0.81540 0.16420 1.00000 0.01697
O3 0.24750 0.36630 0.17460 1.00000 0.01874
O4 0.46380 0.94190 0.05370 1.00000 0.00874
O5 0.39060 0.25050 0.05350 1.00000 0.01039
O6 0.46480 0.56930 0.05010 1.00000 0.01874
H 0.37400 0.66100 0.06500 1.00000 0.05319

loop_
_cod_related_entry_id
_cod_related_entry_database
_cod_related_entry_code
1 AMCSD 0006534
